data_4350487
loop_
_publ_author_name
'Lim, Mi Hee'
'Lippard, Stephen J.'

_publ_section_title
;
 Fluorescent nitric oxide detection by copper complexes bearing
 anthracenyl and dansyl fluorophore ligands.
;
_journal_issue 22
_journal_name_full 'Inorganic chemistry'
_journal_page_first 8980
_journal_page_last 8989
_journal_paper_doi 10.1021/ic0609913
_journal_volume 45
_journal_year 2006
_chemical_formula_sum 'C40 H38 Cu N4 S4'
_chemical_formula_weight 766.52
_space_group_IT_number 14
_space_group_name_Hall '-P 2ybc'
_space_group_name_H-M_alt 'P 1 21/c 1'
_symmetry_cell_setting monoclinic
_symmetry_space_group_name_H-M 'P 1 21/c 1'
_atom_sites_solution_hydrogens geom
_atom_sites_solution_primary direct
_atom_sites_solution_secondary difmap
_audit_creation_method SHELXL-97
_cell_angle_alpha 90.00
_cell_angle_beta 102.08(3)
_cell_angle_gamma 90.00
_cell_formula_units_Z 2
_cell_length_a 21.418(4)
_cell_length_b 8.5585(17)
_cell_length_c 10.154(2)
_cell_measurement_temperature 173(2)
_cell_volume 1820.1(6)
_computing_cell_refinement 'Bruker XSCANS'
_computing_data_collection 'Bruker XSCANS'
_computing_data_reduction 'Bruker SHELXTL'
_computing_molecular_graphics 'Bruker SHELXTL'
_computing_publication_material 'Bruker SHELXTL'
_computing_structure_refinement 'SHELXL-97 (Sheldrick, 1997)'
_computing_structure_solution 'SHELXS-97 (Sheldrick, 1990)'
_diffrn_ambient_temperature 173(2)
_diffrn_measured_fraction_theta_full 0.999
_diffrn_measured_fraction_theta_max 0.999
_diffrn_measurement_device_type 'Bruker P4'
_diffrn_measurement_method '\w scans'
_diffrn_radiation_monochromator graphite
_diffrn_radiation_source 'fine-focus sealed tube'
_diffrn_radiation_type MoK\a
_diffrn_radiation_wavelength 0.71073
_diffrn_reflns_av_R_equivalents 0.0844
_diffrn_reflns_av_sigmaI/netI 0.0807
_diffrn_reflns_limit_h_max 25
_diffrn_reflns_limit_h_min -25
_diffrn_reflns_limit_k_max 10
_diffrn_reflns_limit_k_min -10
_diffrn_reflns_limit_l_max 12
_diffrn_reflns_limit_l_min -12
_diffrn_reflns_number 13611
_diffrn_reflns_theta_full 25.50
_diffrn_reflns_theta_max 25.50
_diffrn_reflns_theta_min 1.94
_exptl_absorpt_coefficient_mu 0.865
_exptl_absorpt_correction_T_max 0.97
_exptl_absorpt_correction_T_min 0.91
_exptl_absorpt_correction_type empirical
_exptl_absorpt_process_details sadabs
_exptl_crystal_colour brown
_exptl_crystal_density_diffrn 1.399
_exptl_crystal_density_method 'not measured'
_exptl_crystal_description block
_exptl_crystal_F_000 798
_exptl_crystal_size_max 0.1
_exptl_crystal_size_mid 0.05
_exptl_crystal_size_min 0.03
_refine_diff_density_max 0.469
_refine_diff_density_min -0.494
_refine_diff_density_rms 0.080
_refine_ls_extinction_method none
_refine_ls_goodness_of_fit_ref 1.147
_refine_ls_hydrogen_treatment refall
_refine_ls_matrix_type full
_refine_ls_number_parameters 223
_refine_ls_number_reflns 3395
_refine_ls_number_restraints 0
_refine_ls_restrained_S_all 1.147
_refine_ls_R_factor_all 0.1107
_refine_ls_R_factor_gt 0.0739
_refine_ls_shift/su_max 0.000
_refine_ls_shift/su_mean 0.000
_refine_ls_structure_factor_coef Fsqd
_refine_ls_weighting_details 'calc w=1/[\s^2^(Fo^2^)+(0.0525P)^2^+0.0532P] where P=(Fo^2^+2Fc^2^)/3'
_refine_ls_weighting_scheme calc
_refine_ls_wR_factor_gt 0.1324
_refine_ls_wR_factor_ref 0.1464
_reflns_number_gt 2392
_reflns_number_total 3395
_reflns_threshold_expression >2sigma(I)
_cod_data_source_file ic0609913si20060604_020727.cif
_cod_data_source_block 6
_cod_depositor_comments
;
The following automatic conversions were performed:

data item '_symmetry_cell_setting' value 'Monoclinic' was changed to
'monoclinic' in accordance with the
/home/saulius/struct/COD-crude-data/automatic-downloads/DataCite-retrospective/ACS/depositions/lib/dictionaries/cif_core.dic
dictionary named 'cif_core.dic' version 2.4.2 last updated on
2011-04-26.

Automatic conversion script
Id: cif_fix_values 6909 2019-04-08 15:41:33Z antanas 
;
_cod_original_sg_symbol_H-M P2(1)/c
_cod_database_code 4350487

loop_
_symmetry_equiv_pos_as_xyz
'x, y, z'
'-x, y+1/2, -z+1/2'
'-x, -y, -z'
'x, -y-1/2, z-1/2'

loop_
_atom_site_label
_atom_site_type_symbol
_atom_site_fract_x
_atom_site_fract_y
_atom_site_fract_z
_atom_site_U_iso_or_equiv
_atom_site_adp_type
_atom_site_occupancy
_atom_site_symmetry_multiplicity
_atom_site_calc_flag
_atom_site_refinement_flags
Cu1 Cu 0.5000 0.5000 0.0000 0.0309(3) Uani 1 2 d S
S1 S 0.40892(6) 0.60154(16) 0.04544(13) 0.0347(3) Uani 1 1 d .
S2 S 0.50051(6) 0.40206(18) 0.21124(13) 0.0411(4) Uani 1 1 d .
N1 N 0.39942(18) 0.5202(5) 0.2948(4) 0.0295(10) Uani 1 1 d .
N2 N 0.30262(17) 0.4267(5) 0.4310(4) 0.0292(9) Uani 1 1 d .
C1 C 0.4318(2) 0.5094(6) 0.1977(4) 0.0269(11) Uani 1 1 d .
C2 C 0.3406(2) 0.6098(6) 0.2815(5) 0.0315(12) Uani 1 1 d .
H2A H 0.3299 0.6591 0.1914 0.038 Uiso 1 1 calc R
H2B H 0.3463 0.6934 0.3503 0.038 Uiso 1 1 calc R
C3 C 0.4156(2) 0.4372(7) 0.4232(5) 0.0389(14) Uani 1 1 d .
H3A H 0.4252 0.5135 0.4980 0.047 Uiso 1 1 calc R
H3B H 0.4541 0.3723 0.4256 0.047 Uiso 1 1 calc R
C4 C 0.2867(2) 0.5008(6) 0.2999(5) 0.0301(11) Uani 1 1 d .
H4A H 0.2467 0.5611 0.2919 0.036 Uiso 1 1 calc R
H4B H 0.2799 0.4200 0.2286 0.036 Uiso 1 1 calc R
C5 C 0.3607(2) 0.3344(6) 0.4412(5) 0.0353(12) Uani 1 1 d .
H5A H 0.3537 0.2520 0.3712 0.042 Uiso 1 1 calc R
H5B H 0.3713 0.2829 0.5304 0.042 Uiso 1 1 calc R
C6 C 0.2500(2) 0.3280(6) 0.4543(5) 0.0341(12) Uani 1 1 d .
H6A H 0.2648 0.2671 0.5379 0.041 Uiso 1 1 calc R
H6B H 0.2385 0.2530 0.3789 0.041 Uiso 1 1 calc R
C7 C 0.1913(2) 0.4200(6) 0.4667(5) 0.0291(11) Uani 1 1 d .
C8 C 0.1916(2) 0.5026(6) 0.5865(5) 0.0267(10) Uani 1 1 d .
C9 C 0.2458(2) 0.5091(6) 0.6961(5) 0.0328(12) Uani 1 1 d .
H9 H 0.2848 0.4626 0.6856 0.039 Uiso 1 1 calc R
C10 C 0.2432(2) 0.5792(6) 0.8138(5) 0.0379(13) Uani 1 1 d .
H10 H 0.2797 0.5787 0.8854 0.046 Uiso 1 1 calc R
C11 C 0.1864(3) 0.6537(6) 0.8312(5) 0.0391(13) Uani 1 1 d .
H11 H 0.1845 0.7006 0.9151 0.047 Uiso 1 1 calc R
C12 C 0.1349(2) 0.6580(6) 0.7289(5) 0.0362(13) Uani 1 1 d .
H12 H 0.0978 0.7129 0.7399 0.043 Uiso 1 1 calc R
C13 C 0.1353(2) 0.5816(5) 0.6047(5) 0.0274(11) Uani 1 1 d .
C14 C 0.0813(2) 0.5812(6) 0.5005(5) 0.0278(11) Uani 1 1 d .
H14 H 0.0442 0.6363 0.5118 0.033 Uiso 1 1 calc R
C15 C 0.0804(2) 0.5026(6) 0.3808(4) 0.0272(10) Uani 1 1 d .
C16 C 0.0243(2) 0.5006(6) 0.2764(5) 0.0342(12) Uani 1 1 d .
H16 H -0.0125 0.5557 0.2889 0.041 Uiso 1 1 calc R
C17 C 0.0224(2) 0.4227(6) 0.1608(5) 0.0382(13) Uani 1 1 d .
H17 H -0.0156 0.4217 0.0931 0.046 Uiso 1 1 calc R
C18 C 0.0773(2) 0.3421(6) 0.1403(5) 0.0405(14) Uani 1 1 d .
H18 H 0.0762 0.2895 0.0575 0.049 Uiso 1 1 calc R
C19 C 0.1317(2) 0.3391(6) 0.2382(5) 0.0391(13) Uani 1 1 d .
H19 H 0.1676 0.2822 0.2229 0.047 Uiso 1 1 calc R
C20 C 0.1360(2) 0.4193(5) 0.3632(5) 0.0279(11) Uani 1 1 d .

loop_
_atom_site_aniso_label
_atom_site_aniso_U_11
_atom_site_aniso_U_22
_atom_site_aniso_U_33
_atom_site_aniso_U_23
_atom_site_aniso_U_13
_atom_site_aniso_U_12
Cu1 0.0237(4) 0.0405(6) 0.0280(5) 0.0012(4) 0.0043(3) 0.0002(4)
S1 0.0274(7) 0.0441(9) 0.0320(7) 0.0077(6) 0.0046(6) 0.0050(6)
S2 0.0314(7) 0.0587(10) 0.0341(8) 0.0091(7) 0.0086(6) 0.0180(7)
N1 0.026(2) 0.036(3) 0.027(2) 0.0037(19) 0.0072(17) 0.0053(19)
N2 0.024(2) 0.031(2) 0.032(2) 0.0039(19) 0.0062(18) 0.0046(18)
C1 0.024(2) 0.026(3) 0.029(3) -0.007(2) 0.002(2) -0.005(2)
C2 0.034(3) 0.032(3) 0.031(3) 0.000(2) 0.011(2) 0.005(2)
C3 0.025(3) 0.061(4) 0.030(3) 0.007(3) 0.004(2) 0.011(3)
C4 0.023(2) 0.033(3) 0.033(3) -0.006(3) 0.005(2) 0.007(2)
C5 0.031(3) 0.042(3) 0.034(3) 0.008(3) 0.008(2) 0.010(2)
C6 0.034(3) 0.025(3) 0.044(3) 0.001(2) 0.011(2) 0.002(2)
C7 0.030(3) 0.022(3) 0.038(3) 0.002(2) 0.015(2) -0.004(2)
C8 0.033(3) 0.016(2) 0.033(3) 0.004(2) 0.012(2) -0.004(2)
C9 0.030(3) 0.028(3) 0.042(3) 0.008(3) 0.010(2) 0.000(2)
C10 0.038(3) 0.035(3) 0.037(3) 0.004(3) -0.002(2) -0.012(3)
C11 0.047(3) 0.034(3) 0.037(3) -0.009(3) 0.011(3) -0.010(3)
C12 0.037(3) 0.032(3) 0.042(3) -0.005(3) 0.016(3) -0.007(2)
C13 0.033(3) 0.018(3) 0.035(3) 0.001(2) 0.016(2) -0.004(2)
C14 0.024(2) 0.026(3) 0.034(3) 0.000(2) 0.009(2) 0.003(2)
C15 0.028(2) 0.025(3) 0.029(3) 0.000(2) 0.009(2) -0.007(2)
C16 0.030(3) 0.038(3) 0.036(3) 0.003(3) 0.011(2) -0.002(3)
C17 0.033(3) 0.047(3) 0.033(3) 0.003(3) 0.004(2) -0.010(3)
C18 0.041(3) 0.046(4) 0.035(3) -0.012(3) 0.009(3) -0.008(3)
C19 0.036(3) 0.034(3) 0.053(4) -0.006(3) 0.022(3) -0.003(2)
C20 0.030(3) 0.020(3) 0.038(3) 0.001(2) 0.015(2) -0.003(2)

loop_
_atom_type_symbol
_atom_type_description
_atom_type_scat_dispersion_real
_atom_type_scat_dispersion_imag
_atom_type_scat_source
C C 0.0033 0.0016 'International Tables Vol C Tables 4.2.6.8 and 6.1.1.4'
H H 0.0000 0.0000 'International Tables Vol C Tables 4.2.6.8 and 6.1.1.4'
N N 0.0061 0.0033 'International Tables Vol C Tables 4.2.6.8 and 6.1.1.4'
S S 0.1246 0.1234 'International Tables Vol C Tables 4.2.6.8 and 6.1.1.4'
Cu Cu 0.3201 1.2651 'International Tables Vol C Tables 4.2.6.8 and 6.1.1.4'

loop_
_geom_angle_atom_site_label_1
_geom_angle_atom_site_label_2
_geom_angle_atom_site_label_3
_geom_angle
_geom_angle_site_symmetry_1
_geom_angle_site_symmetry_3
S1 Cu1 S1 180.00(6) 3_665 .
S1 Cu1 S2 102.32(5) 3_665 .
S1 Cu1 S2 77.68(5) . .
S1 Cu1 S2 77.68(5) 3_665 3_665
S1 Cu1 S2 102.32(5) . 3_665
S2 Cu1 S2 180.0 . 3_665
C1 S1 Cu1 84.90(16) . .
C1 S2 Cu1 83.88(16) . .
C1 N1 C2 123.1(4) . .
C1 N1 C3 124.6(4) . .
C2 N1 C3 112.2(4) . .
C4 N2 C5 109.6(4) . .
C4 N2 C6 111.1(4) . .
C5 N2 C6 110.4(4) . .
N1 C1 S1 123.0(4) . .
N1 C1 S2 123.5(4) . .
S1 C1 S2 113.4(3) . .
N1 C2 C4 109.2(4) . .
N1 C3 C5 110.3(4) . .
N2 C4 C2 110.0(4) . .
N2 C5 C3 110.5(4) . .
N2 C6 C7 113.2(4) . .
C8 C7 C20 119.9(4) . .
C8 C7 C6 118.7(4) . .
C20 C7 C6 121.4(4) . .
C7 C8 C13 120.0(4) . .
C7 C8 C9 123.2(4) . .
C13 C8 C9 116.8(4) . .
C10 C9 C8 121.9(5) . .
C9 C10 C11 120.4(5) . .
C12 C11 C10 120.1(5) . .
C11 C12 C13 121.0(5) . .
C14 C13 C12 121.1(4) . .
C14 C13 C8 119.3(4) . .
C12 C13 C8 119.6(5) . .
C15 C14 C13 121.5(4) . .
C14 C15 C16 120.8(4) . .
C14 C15 C20 119.5(4) . .
C16 C15 C20 119.6(4) . .
C17 C16 C15 121.5(5) . .
C16 C17 C18 119.7(5) . .
C19 C18 C17 120.7(5) . .
C18 C19 C20 121.6(5) . .
C7 C20 C19 123.5(4) . .
C7 C20 C15 119.7(4) . .
C19 C20 C15 116.8(4) . .

loop_
_geom_bond_atom_site_label_1
_geom_bond_atom_site_label_2
_geom_bond_distance
_geom_bond_site_symmetry_2
Cu1 S1 2.2694(13) 3_665
Cu1 S1 2.2694(13) .
Cu1 S2 2.3008(14) .
Cu1 S2 2.3008(14) 3_665
S1 C1 1.713(5) .
S2 C1 1.715(5) .
N1 C1 1.323(6) .
N1 C2 1.456(6) .
N1 C3 1.461(6) .
N2 C4 1.449(6) .
N2 C5 1.459(6) .
N2 C6 1.466(6) .
C2 C4 1.525(6) .
C3 C5 1.509(7) .
C6 C7 1.511(6) .
C7 C8 1.406(6) .
C7 C20 1.410(7) .
C8 C13 1.427(6) .
C8 C9 1.432(6) .
C9 C10 1.349(7) .
C10 C11 1.418(7) .
C11 C12 1.347(7) .
C12 C13 1.423(6) .
C13 C14 1.394(6) .
C14 C15 1.386(6) .
C15 C16 1.426(6) .
C15 C20 1.430(6) .
C16 C17 1.343(7) .
C17 C18 1.415(7) .
C18 C19 1.365(7) .
C19 C20 1.429(7) .
